data_4510835
loop_
_publ_author_name
'Walters, Annemarie J. C.'
'Jellema, Erica'
'Finger, Markus'
'Aarnoutse, Petra'
'Smits, Jan M. M.'
'Reek, Joost N. H.'
'de Bruin, Bas'

_publ_contact_author
;
        J.M.M. Smits
        Molecular Materials Department
        Institute for Molecules and Materials
        Radboud University Nijmegen
        Toernooiveld 1
        6525 ED  Nijmegen
        The Netherlands
;
_publ_section_title
;
 Rh-Mediated Carbene Polymerization: from Multistep Catalyst Activation to
 Alcohol-Mediated Chain-Transfer
;
_journal_issue 2
_journal_name_full 'ACS Catalysis'
_journal_page_first 246
_journal_paper_doi 10.1021/cs200607s
_journal_volume 2
_journal_year 2012
_chemical_absolute_configuration ad
_chemical_formula_sum 'C11 H18 N O2 Rh'
_chemical_formula_weight 299.17
_chemical_name_systematic
;
 ?
;
_space_group_IT_number 19
_symmetry_cell_setting orthorhombic
_symmetry_space_group_name_Hall 'P 2ac 2ab'
_symmetry_space_group_name_H-M 'P 21 21 21'
_atom_sites_solution_hydrogens geom
_atom_sites_solution_primary direct
_atom_sites_solution_secondary difmap
_audit_creation_date 2006-07-27
_audit_creation_method 'SHELXL, adapted and expanded'
_cell_angle_alpha 90.00
_cell_angle_beta 90.00
_cell_angle_gamma 90.00
_cell_formula_units_Z 4
_cell_length_a 10.3322(4)
_cell_length_b 10.5059(5)
_cell_length_c 10.5715(5)
_cell_measurement_reflns_used 12655
_cell_measurement_temperature 208(2)
_cell_measurement_theta_max 27.490
_cell_measurement_theta_min 2.730
_cell_volume 1147.53(9)
_computing_data_collection
;
Nonius "Collect" program suite (Nonius, 1999)
;
_computing_data_reduction
;
Nonius "EvalCCD" program suite (Duisenberg, 1998)
;
_computing_molecular_graphics
;
PLATON (Spek, 2003)
;
_computing_structure_refinement 'SHELXL-97 (Sheldrick, 1997)'
_computing_structure_solution
;
DIRDIF (Beurskens et al., 1996),
PATTY (Beurskens et al., 1987)
;
_diffrn_ambient_temperature 208(2)
_diffrn_detector_area_resol_mean 18.4
_diffrn_measured_fraction_theta_full 0.999
_diffrn_measured_fraction_theta_max 0.997
_diffrn_measurement_device 'Nonius KappaCCD'
_diffrn_measurement_method 'area detector \f and \w scan'
_diffrn_radiation_monochromator graphite
_diffrn_radiation_source 'fine-focus sealed tube'
_diffrn_radiation_type MoK\a
_diffrn_radiation_wavelength 0.71073
_diffrn_reflns_av_R_equivalents 0.0326
_diffrn_reflns_av_sigmaI/netI 0.0318
_diffrn_reflns_limit_h_max 12
_diffrn_reflns_limit_h_min -13
_diffrn_reflns_limit_k_max 13
_diffrn_reflns_limit_k_min -13
_diffrn_reflns_limit_l_max 13
_diffrn_reflns_limit_l_min -13
_diffrn_reflns_number 12655
_diffrn_reflns_theta_full 25.00
_diffrn_reflns_theta_max 27.49
_diffrn_reflns_theta_min 2.73
_diffrn_standards_decay_% 0.000
_diffrn_standards_interval_time 0
_diffrn_standards_number 0
_exptl_absorpt_coefficient_mu 1.468
_exptl_absorpt_correction_T_max 0.9302
_exptl_absorpt_correction_T_min 0.7884
_exptl_absorpt_correction_type multi-scan
_exptl_absorpt_process_details 'SADABS multiscan (Sheldrick, 1996)'
_exptl_crystal_colour 'light yellow-brown'
_exptl_crystal_density_diffrn 1.732
_exptl_crystal_density_method 'not measured'
_exptl_crystal_description 'Rather regular rod'
_exptl_crystal_F_000 608
_exptl_crystal_size_max 0.20
_exptl_crystal_size_mid 0.06
_exptl_crystal_size_min 0.05
_refine_diff_density_max 0.431
_refine_diff_density_min -0.371
_refine_diff_density_rms 0.077
_refine_ls_abs_structure_details
;
The absolute configuration assignment was based on 1096 Friedel
pairs used to calculate the Flack parameter
;
_refine_ls_abs_structure_Flack 0.04(3)
_refine_ls_extinction_method none
_refine_ls_goodness_of_fit_all 1.082
_refine_ls_goodness_of_fit_ref 1.082
_refine_ls_hydrogen_treatment constr
_refine_ls_matrix_type full
_refine_ls_number_parameters 136
_refine_ls_number_reflns 2624
_refine_ls_number_restraints 0
_refine_ls_restrained_S_all 1.082
_refine_ls_R_factor_all 0.0300
_refine_ls_R_factor_gt 0.0254
_refine_ls_R_factor_obs 0.0254
_refine_ls_shift/esd_max 0.001
_refine_ls_shift/esd_mean 0.000
_refine_ls_shift/su_max 0.001
_refine_ls_shift/su_mean 0.000
_refine_ls_structure_factor_coef Fsqd
_refine_ls_weighting_details
;
w=1/[\s^2^(Fo^2^)+(0.0169P)^2^+0.4944P] where P=(Fo^2^+2Fc^2^)/3
;
_refine_ls_weighting_scheme calc
_refine_ls_wR_factor_all 0.0454
_refine_ls_wR_factor_gt 0.0442
_refine_ls_wR_factor_obs 0.0442
_refine_ls_wR_factor_ref 0.0454
_reflns_number_gt 2461
_reflns_number_observed 2461
_reflns_number_total 2624
_reflns_observed_criterion >2sigma(I)
_reflns_threshold_expression >2sigma(I)
_cod_data_source_file '[Rh(hxd)(L-pro)].cif'
_cod_data_source_block EJ0680
_cod_depositor_comments
;
The following automatic conversions were performed:

'_geom_bond_publ_flag' value 'Y' changed to 'y' according to
/usr/data/users/saulius/automatic-downloads/retrospective/ACS/lib/dictionaries/cif_core.dic
dictionary named 'cif_core.dic' version 2.4.2 from 2011-04-26 (19
times).

'_geom_angle_publ_flag' value 'Y' changed to 'y' according
to
/usr/data/users/saulius/automatic-downloads/retrospective/ACS/lib/dictionaries/cif_core.dic
dictionary named 'cif_core.dic' version 2.4.2 from 2011-04-26 (38
times).

Automatic conversion script
Id: cif_fix_values 2281 2013-09-26 08:29:07Z andrius 
;
_cod_database_code 4510835

loop_
_symmetry_equiv_pos_as_xyz
'x, y, z'
'x+1/2, -y+1/2, -z'
'-x, y+1/2, -z+1/2'
'-x+1/2, -y, z+1/2'

loop_
_atom_site_label
_atom_site_type_symbol
_atom_site_fract_x
_atom_site_fract_y
_atom_site_fract_z
_atom_site_U_iso_or_equiv
_atom_site_adp_type
_atom_site_occupancy
_atom_site_calc_flag
_atom_site_refinement_flags
Rh1 Rh 0.90065(2) 0.81830(2) 0.92032(2) 0.01838(6) Uani 1 d .
O1 O 0.8065(2) 0.9420(2) 0.80034(18) 0.0234(5) Uani 1 d .
C2 C 0.7525(3) 1.0378(3) 0.8533(3) 0.0207(7) Uani 1 d .
O2 O 0.6817(3) 1.1121(2) 0.7972(2) 0.0399(7) Uani 1 d .
C3 C 0.7764(3) 1.0598(3) 0.9938(3) 0.0175(6) Uani 1 d .
H3 H 0.6946 1.0445 1.0402 0.021 Uiso 1 calc R
N4 N 0.8776(2) 0.9718(2) 1.0444(2) 0.0178(6) Uani 1 d .
H4 H 0.8504 0.9411 1.1214 0.021 Uiso 1 calc R
C5 C 0.8227(3) 1.1968(3) 1.0220(3) 0.0266(7) Uani 1 d .
H5A H 0.8464 1.2409 0.9436 0.032 Uiso 1 calc R
H5B H 0.7548 1.2456 1.0649 0.032 Uiso 1 calc R
C6 C 0.9396(3) 1.1807(4) 1.1070(3) 0.0339(8) Uani 1 d .
H6A H 0.9144 1.1787 1.1963 0.041 Uiso 1 calc R
H6B H 1.0024 1.2494 1.0939 0.041 Uiso 1 calc R
C7 C 0.9943(3) 1.0528(3) 1.0648(3) 0.0298(7) Uani 1 d .
H7A H 1.0441 1.0618 0.9863 0.036 Uiso 1 calc R
H7B H 1.0504 1.0163 1.1302 0.036 Uiso 1 calc R
C11 C 1.0387(4) 0.7225(3) 1.0310(3) 0.0384(9) Uani 1 d .
H11A H 1.0899 0.6710 0.9783 0.046 Uiso 1 calc R
H11B H 1.0705 0.8012 1.0597 0.046 Uiso 1 calc R
C12 C 0.9163(3) 0.6823(3) 1.0664(3) 0.0318(7) Uani 1 d .
H12 H 0.8673 0.7358 1.1192 0.038 Uiso 1 calc R
C13 C 0.8572(4) 0.5584(3) 1.0256(3) 0.0377(9) Uani 1 d .
H13A H 0.7632 0.5619 1.0375 0.045 Uiso 1 calc R
H13B H 0.8913 0.4893 1.0781 0.045 Uiso 1 calc R
C14 C 0.8874(4) 0.5316(3) 0.8874(3) 0.0380(9) Uani 1 d .
H14A H 0.9779 0.5051 0.8788 0.046 Uiso 1 calc R
H14B H 0.8323 0.4623 0.8567 0.046 Uiso 1 calc R
C15 C 0.8639(3) 0.6494(3) 0.8097(3) 0.0285(8) Uani 1 d .
H15 H 0.7782 0.6769 0.7976 0.034 Uiso 1 calc R
C16 C 0.9623(3) 0.7186(3) 0.7558(3) 0.0321(8) Uani 1 d .
H16A H 1.0487 0.6928 0.7667 0.039 Uiso 1 calc R
H16B H 0.9432 0.7916 0.7080 0.039 Uiso 1 calc R

loop_
_atom_site_aniso_label
_atom_site_aniso_U_11
_atom_site_aniso_U_22
_atom_site_aniso_U_33
_atom_site_aniso_U_23
_atom_site_aniso_U_13
_atom_site_aniso_U_12
Rh1 0.02023(10) 0.01741(10) 0.01751(10) 0.00034(11) -0.00062(11) 0.00333(12)
O1 0.0336(12) 0.0206(12) 0.0160(11) -0.0020(9) -0.0017(9) 0.0078(11)
C2 0.0212(15) 0.0197(18) 0.0212(16) 0.0001(13) -0.0012(13) 0.0012(14)
O2 0.0600(16) 0.0336(15) 0.0260(13) -0.0070(11) -0.0167(12) 0.0256(13)
C3 0.0172(15) 0.0224(17) 0.0128(14) 0.0008(12) 0.0020(12) 0.0015(12)
N4 0.0200(14) 0.0202(14) 0.0133(12) 0.0016(9) -0.0010(10) -0.0005(11)
C5 0.0402(18) 0.0190(18) 0.0205(15) -0.0022(13) 0.0050(13) -0.0001(16)
C6 0.0403(18) 0.0286(17) 0.0328(19) -0.0081(17) -0.0052(13) -0.0092(17)
C7 0.0205(14) 0.0352(19) 0.0337(19) -0.0032(17) -0.0052(15) -0.0046(14)
C11 0.039(2) 0.028(2) 0.049(2) 0.0031(15) -0.0171(17) 0.0098(16)
C12 0.0474(19) 0.0222(14) 0.0258(15) 0.0043(17) -0.0092(17) 0.0072(18)
C13 0.051(2) 0.026(2) 0.037(2) 0.0066(16) -0.0040(16) 0.0010(17)
C14 0.046(2) 0.0237(18) 0.044(2) -0.0027(14) -0.0110(19) 0.0069(19)
C15 0.033(2) 0.024(2) 0.0285(18) -0.0036(13) -0.0013(14) 0.0067(13)
C16 0.0400(19) 0.027(2) 0.0294(18) -0.0077(15) 0.0069(17) 0.0127(15)

loop_
_atom_type_symbol
_atom_type_description
_atom_type_scat_dispersion_real
_atom_type_scat_dispersion_imag
_atom_type_scat_source
C C 0.0033 0.0016 'International Tables Vol C Tables 4.2.6.8 and 6.1.1.4'
H H 0.0000 0.0000 'International Tables Vol C Tables 4.2.6.8 and 6.1.1.4'
N N 0.0061 0.0033 'International Tables Vol C Tables 4.2.6.8 and 6.1.1.4'
O O 0.0106 0.0060 'International Tables Vol C Tables 4.2.6.8 and 6.1.1.4'
Rh Rh -1.1178 0.9187 'International Tables Vol C Tables 4.2.6.8 and 6.1.1.4'

loop_
_geom_angle_atom_site_label_1
_geom_angle_atom_site_label_2
_geom_angle_atom_site_label_3
_geom_angle
_geom_angle_publ_flag
O1 Rh1 N4 81.14(8) y
O1 Rh1 C11 164.90(13) y
N4 Rh1 C11 95.60(12) y
O1 Rh1 C12 156.04(11) y
N4 Rh1 C12 94.11(12) y
C11 Rh1 C12 38.38(14) y
O1 Rh1 C16 87.07(11) y
N4 Rh1 C16 157.80(11) y
C11 Rh1 C16 90.91(15) y
C12 Rh1 C16 104.00(13) y
O1 Rh1 C15 95.85(11) y
N4 Rh1 C15 162.39(11) y
C11 Rh1 C15 91.55(13) y
C12 Rh1 C15 81.58(13) y
C16 Rh1 C15 37.36(12) y
C2 O1 Rh1 115.64(18) y
O2 C2 O1 123.4(3) y
O2 C2 C3 118.2(3) y
O1 C2 C3 118.4(3) y
N4 C3 C2 111.6(3) y
N4 C3 C5 106.9(2) y
C2 C3 C5 112.3(3) y
C7 N4 C3 105.4(2) y
C7 N4 Rh1 115.99(18) y
C3 N4 Rh1 109.42(17) y
C6 C5 C3 104.9(3) y
C5 C6 C7 102.7(3) y
N4 C7 C6 104.2(2) y
C12 C11 Rh1 71.15(19) y
C11 C12 C13 123.9(3) y
C11 C12 Rh1 70.5(2) y
C13 C12 Rh1 110.2(2) y
C12 C13 C14 110.7(3) y
C15 C14 C13 109.8(3) y
C16 C15 C14 122.8(3) y
C16 C15 Rh1 70.11(19) y
C14 C15 Rh1 110.6(2) y
C15 C16 Rh1 72.52(19) y

loop_
_geom_bond_atom_site_label_1
_geom_bond_atom_site_label_2
_geom_bond_distance
_geom_bond_publ_flag
Rh1 O1 2.060(2) y
Rh1 N4 2.092(2) y
Rh1 C11 2.102(3) y
Rh1 C12 2.110(3) y
Rh1 C16 2.128(3) y
Rh1 C15 2.158(3) y
O1 C2 1.280(4) y
C2 O2 1.223(4) y
C2 C3 1.523(4) y
C3 N4 1.495(4) y
C3 C5 1.546(4) y
N4 C7 1.492(4) y
C5 C6 1.515(4) y
C6 C7 1.525(5) y
C11 C12 1.385(5) y
C12 C13 1.501(5) y
C13 C14 1.520(5) y
C14 C15 1.505(5) y
C15 C16 1.373(5) y

loop_
_geom_hbond_atom_site_label_D
_geom_hbond_atom_site_label_H
_geom_hbond_atom_site_label_A
_geom_hbond_distance_DH
_geom_hbond_distance_HA
_geom_hbond_distance_DA
_geom_hbond_angle_DHA
_geom_hbond_site_symmetry_A
N4 H4 O2 0.92 1.97 2.881(3) 170.6 4_675
